data_7231108
loop_
_publ_author_name
'Pino-Cuevas, Arantxa'
'Gra\~na, Ana'
'Abram, Ulrich'
'Carballo, Rosa'
'V\'azquez-L\'opez, Ezequiel M.'

_publ_section_title
;
 Structural study of mono-, di- and tetranuclear complexes of the
 {Re(CO)3}+ fragment with thiosemicarbazone/thiosemicarbazonate ligands
 containing benzothiazole or benzoxazole groups
;
_journal_issue 33
_journal_name_full CrystEngComm
_journal_page_first 4781
_journal_paper_doi 10.1039/C8CE00874D
_journal_volume 20
_journal_year 2018
_chemical_formula_sum 'C40 H30 Br0 N8 O6 Re2 S4'
_chemical_formula_weight 1219.36
_space_group_crystal_system monoclinic
_space_group_IT_number 14
_space_group_name_Hall '-P 2yab'
_space_group_name_H-M_alt 'P 1 21/a 1'
_symmetry_space_group_name_Hall '-P 2yab'
_symmetry_space_group_name_H-M 'P 1 21/a 1'
_atom_sites_solution_hydrogens geom
_audit_creation_method SHELXL-2013
_audit_update_record
;
2018-03-09 deposited with the CCDC.
2018-07-09 downloaded from the CCDC.
;
_cell_angle_alpha 90
_cell_angle_beta 104.251(6)
_cell_angle_gamma 90
_cell_formula_units_Z 2
_cell_length_a 10.2951(8)
_cell_length_b 16.0225(16)
_cell_length_c 13.4259(11)
_cell_measurement_reflns_used 11924
_cell_measurement_temperature 293(2)
_cell_measurement_theta_max 29.36
_cell_measurement_theta_min 3.37
_cell_volume 2146.5(3)
_computing_structure_refinement 'SHELXL-2013 (Sheldrick, 2013)'
_diffrn_ambient_temperature 293(2)
_diffrn_measured_fraction_theta_full 0.997
_diffrn_measured_fraction_theta_max 0.982
_diffrn_measurement_device_type 'STOE IPDS 2T'
_diffrn_measurement_method 'rotation method'
_diffrn_radiation_type MoK\a
_diffrn_radiation_wavelength 0.71073
_diffrn_reflns_av_R_equivalents 0.0960
_diffrn_reflns_av_unetI/netI 0.0950
_diffrn_reflns_Laue_measured_fraction_full 0.997
_diffrn_reflns_Laue_measured_fraction_max 0.982
_diffrn_reflns_limit_h_max 13
_diffrn_reflns_limit_h_min -14
_diffrn_reflns_limit_k_max 21
_diffrn_reflns_limit_k_min -21
_diffrn_reflns_limit_l_max 18
_diffrn_reflns_limit_l_min -18
_diffrn_reflns_number 17510
_diffrn_reflns_point_group_measured_fraction_full 0.997
_diffrn_reflns_point_group_measured_fraction_max 0.982
_diffrn_reflns_theta_full 25.242
_diffrn_reflns_theta_max 29.334
_diffrn_reflns_theta_min 3.380
_exptl_absorpt_coefficient_mu 5.885
_exptl_crystal_colour orange
_exptl_crystal_density_diffrn 1.887
_exptl_crystal_description plate
_exptl_crystal_F_000 1176
_refine_diff_density_max 2.345
_refine_diff_density_min -1.582
_refine_diff_density_rms 0.168
_refine_ls_extinction_method none
_refine_ls_goodness_of_fit_ref 0.907
_refine_ls_hydrogen_treatment constr
_refine_ls_matrix_type full
_refine_ls_number_parameters 273
_refine_ls_number_reflns 5780
_refine_ls_number_restraints 0
_refine_ls_restrained_S_all 0.907
_refine_ls_R_factor_all 0.0903
_refine_ls_R_factor_gt 0.0461
_refine_ls_shift/su_max 0.002
_refine_ls_shift/su_mean 0.000
_refine_ls_structure_factor_coef Fsqd
_refine_ls_weighting_details 'w=1/[\s^2^(Fo^2^)+(0.0442P)^2^] where P=(Fo^2^+2Fc^2^)/3'
_refine_ls_weighting_scheme calc
_refine_ls_wR_factor_gt 0.0922
_refine_ls_wR_factor_ref 0.1031
_reflns_Friedel_coverage 0.000
_reflns_number_gt 3640
_reflns_number_total 5780
_reflns_threshold_expression 'I > 2\s(I)'
_cod_data_source_file c8ce00874d2.cif
_cod_data_source_block 5c
_cod_depositor_comments
;
The following automatic conversions were performed:

'_space_group_crystal_system' value 'Monoclinic' changed to
'monoclinic' according to
/home/data/users/saulius/crontab/automatic-downloads/rss-feeds/RSC/lib/dictionaries/cif_core.dic
dictionary named 'cif_core.dic' version 2.4.2 from 2011-04-26.

Automatic conversion script
Id: cif_fix_values 4973 2017-02-22 13:04:09Z antanas 

 Adding full bibliography for 7231102--7231118.cif.
;
_cod_database_code 7231108
_shelx_space_group_comment
; 
The symmetry employed for this shelxl refinement is uniquely defined 
by the following loop, which should always be used as a source of 
symmetry information in preference to the above space-group names. 
They are only intended as comments. 
;
_shelxl_version_number 2013-3

loop_
_space_group_symop_operation_xyz
'x, y, z'
'-x+1/2, y+1/2, -z'
'-x, -y, -z'
'x-1/2, -y-1/2, z'

loop_
_atom_site_label
_atom_site_type_symbol
_atom_site_fract_x
_atom_site_fract_y
_atom_site_fract_z
_atom_site_U_iso_or_equiv
_atom_site_adp_type
_atom_site_occupancy
_atom_site_site_symmetry_order
_atom_site_calc_flag
_atom_site_refinement_flags_posn
_atom_site_refinement_flags_adp
Re1 Re 0.66970(3) 1.03836(2) 0.07678(2) 0.03483(9) Uani 1 1 d . .
S1 S 0.50044(18) 1.07770(11) -0.08067(13) 0.0361(4) Uani 1 1 d . .
N3 N 0.7285(6) 0.9590(4) -0.0394(4) 0.0361(11) Uani 1 1 d . .
N2 N 0.6820(6) 0.9792(4) -0.1450(4) 0.0390(13) Uani 1 1 d . .
O22 O 0.5590(8) 1.1588(4) 0.2120(5) 0.072(2) Uani 1 1 d . .
O20 O 0.8679(6) 1.1771(4) 0.0613(6) 0.0691(18) Uani 1 1 d . .
C1 C 0.5820(7) 1.0299(4) -0.1685(5) 0.0363(14) Uani 1 1 d . .
C20 C 0.7961(8) 1.1245(5) 0.0661(6) 0.0457(18) Uani 1 1 d . .
C21 C 0.7868(8) 0.9976(5) 0.2021(6) 0.0454(17) Uani 1 1 d . .
N1 N 0.5292(7) 1.0476(4) -0.2675(4) 0.0455(14) Uani 1 1 d . .
H1 H 0.4716 1.0873 -0.2836 0.055 Uiso 1 1 calc R U
C22 C 0.6000(8) 1.1129(5) 0.1613(6) 0.0460(18) Uani 1 1 d . .
C8 C 1.0037(9) 0.9014(5) 0.1169(6) 0.0485(18) Uani 1 1 d . .
H8 H 1.0321 0.9456 0.0826 0.058 Uiso 1 1 calc R U
C2 C 0.8005(7) 0.8909(5) -0.0272(6) 0.0409(16) Uani 1 1 d . .
C3 C 0.8792(7) 0.8659(4) 0.0772(6) 0.0394(15) Uani 1 1 d . .
C16 C 0.8153(9) 0.8391(5) -0.1163(7) 0.056(2) Uani 1 1 d . .
H16A H 0.7283 0.8261 -0.1589 0.084 Uiso 1 1 calc R U
H16B H 0.8617 0.7884 -0.0916 0.084 Uiso 1 1 calc R U
H16C H 0.8655 0.8697 -0.1558 0.084 Uiso 1 1 calc R U
C6 C 1.0489(8) 0.8034(5) 0.2570(6) 0.0438(17) Uani 1 1 d . .
C5 C 0.9227(9) 0.7689(5) 0.2181(7) 0.052(2) Uani 1 1 d . .
H5 H 0.8940 0.7253 0.2531 0.062 Uiso 1 1 calc R U
C4 C 0.8389(8) 0.7984(5) 0.1276(6) 0.0460(18) Uani 1 1 d . .
H4 H 0.7562 0.7733 0.1009 0.055 Uiso 1 1 calc R U
C17 C 0.5678(10) 1.0009(6) -0.3482(6) 0.060(2) Uani 1 1 d . .
H17A H 0.6621 1.0077 -0.3420 0.090 Uiso 1 1 calc R U
H17B H 0.5187 1.0212 -0.4140 0.090 Uiso 1 1 calc R U
H17C H 0.5481 0.9428 -0.3420 0.090 Uiso 1 1 calc R U
C7 C 1.0857(8) 0.8719(5) 0.2065(6) 0.0504(19) Uani 1 1 d . .
H7 H 1.1672 0.8981 0.2339 0.061 Uiso 1 1 calc R U
C9 C 1.1401(8) 0.7653(5) 0.3458(6) 0.0453(17) Uani 1 1 d . .
S2 S 1.2605(3) 0.82715(15) 0.43101(19) 0.0674(7) Uani 1 1 d . .
N4 N 1.1471(7) 0.6861(4) 0.3677(5) 0.0481(16) Uani 1 1 d . .
C10 C 1.2498(9) 0.6691(5) 0.4529(6) 0.0506(19) Uani 1 1 d . .
C15 C 1.3263(10) 0.7376(6) 0.4981(6) 0.061(2) Uani 1 1 d . .
O21 O 0.8497(7) 0.9751(4) 0.2805(4) 0.0665(17) Uani 1 1 d . .
C11 C 1.2886(10) 0.5899(6) 0.4935(7) 0.066(3) Uani 1 1 d . .
H11 H 1.2412 0.5428 0.4643 0.080 Uiso 1 1 calc R U
C12 C 1.3950(12) 0.5818(7) 0.5751(8) 0.081(3) Uani 1 1 d . .
H12 H 1.4196 0.5291 0.6021 0.097 Uiso 1 1 calc R U
C14 C 1.4368(12) 0.7305(7) 0.5819(8) 0.084(3) Uani 1 1 d . .
H14 H 1.4860 0.7770 0.6106 0.101 Uiso 1 1 calc R U
C13 C 1.4695(13) 0.6518(8) 0.6201(8) 0.096(4) Uani 1 1 d . .
H13 H 1.5419 0.6446 0.6765 0.115 Uiso 1 1 calc R U

loop_
_atom_site_aniso_label
_atom_site_aniso_U_11
_atom_site_aniso_U_22
_atom_site_aniso_U_33
_atom_site_aniso_U_23
_atom_site_aniso_U_13
_atom_site_aniso_U_12
Re1 0.03076(13) 0.03591(13) 0.03554(13) -0.00476(14) 0.00382(9) -0.00088(15)
S1 0.0345(9) 0.0340(8) 0.0385(9) -0.0027(7) 0.0062(7) 0.0016(7)
N3 0.034(3) 0.037(3) 0.038(3) -0.002(3) 0.010(2) 0.001(3)
N2 0.037(3) 0.041(3) 0.038(3) -0.003(2) 0.007(2) 0.000(3)
O22 0.089(5) 0.055(4) 0.083(5) -0.033(3) 0.042(4) -0.016(3)
O20 0.051(4) 0.061(4) 0.096(5) -0.011(4) 0.021(4) -0.027(3)
C1 0.034(3) 0.030(3) 0.045(3) -0.001(3) 0.008(3) -0.006(3)
C20 0.033(4) 0.055(5) 0.045(4) -0.002(3) 0.003(3) 0.006(4)
C21 0.042(4) 0.047(4) 0.046(4) -0.002(3) 0.009(3) -0.006(4)
N1 0.052(4) 0.045(3) 0.037(3) 0.001(3) 0.006(3) 0.006(3)
C22 0.054(5) 0.039(4) 0.044(4) -0.006(3) 0.011(4) -0.013(4)
C8 0.053(5) 0.039(4) 0.054(4) 0.011(3) 0.014(4) -0.001(4)
C2 0.036(4) 0.041(4) 0.048(4) -0.001(3) 0.014(3) -0.001(3)
C3 0.032(4) 0.035(4) 0.050(4) 0.000(3) 0.009(3) 0.004(3)
C16 0.047(5) 0.058(5) 0.058(5) -0.012(4) 0.004(4) 0.016(4)
C6 0.042(4) 0.040(4) 0.047(4) 0.002(3) 0.006(3) 0.006(3)
C5 0.048(5) 0.045(4) 0.063(5) 0.011(4) 0.014(4) 0.001(4)
C4 0.035(4) 0.041(4) 0.057(5) 0.005(3) 0.002(3) 0.001(3)
C17 0.077(7) 0.061(5) 0.042(4) -0.003(4) 0.016(4) -0.001(5)
C7 0.037(4) 0.057(5) 0.053(4) 0.012(4) 0.004(3) -0.010(4)
C9 0.046(4) 0.044(4) 0.044(4) 0.000(3) 0.005(3) 0.003(3)
S2 0.0812(17) 0.0486(12) 0.0578(13) -0.0031(10) -0.0108(12) -0.0016(12)
N4 0.052(4) 0.039(3) 0.047(4) 0.006(3) 0.002(3) 0.001(3)
C10 0.053(5) 0.055(5) 0.041(4) 0.004(3) 0.005(4) -0.001(4)
C15 0.074(6) 0.060(5) 0.039(4) -0.002(4) -0.006(4) 0.002(5)
O21 0.067(4) 0.078(5) 0.042(3) -0.002(3) -0.010(3) 0.011(3)
C11 0.071(7) 0.057(5) 0.061(5) 0.008(4) -0.004(5) 0.002(5)
C12 0.090(8) 0.076(7) 0.058(6) 0.018(5) -0.016(5) 0.007(6)
C14 0.093(9) 0.077(7) 0.063(6) -0.008(5) -0.022(6) 0.000(6)
C13 0.108(9) 0.091(8) 0.057(6) 0.012(6) -0.039(6) 0.005(7)

loop_
_atom_type_symbol
_atom_type_description
_atom_type_scat_dispersion_real
_atom_type_scat_dispersion_imag
_atom_type_scat_source
C C 0.0033 0.0016 'International Tables Vol C Tables 4.2.6.8 and 6.1.1.4'
H H 0.0000 0.0000 'International Tables Vol C Tables 4.2.6.8 and 6.1.1.4'
Br Br -0.2901 2.4595 'International Tables Vol C Tables 4.2.6.8 and 6.1.1.4'
N N 0.0061 0.0033 'International Tables Vol C Tables 4.2.6.8 and 6.1.1.4'
O O 0.0106 0.0060 'International Tables Vol C Tables 4.2.6.8 and 6.1.1.4'
Re Re -1.0185 7.2310 'International Tables Vol C Tables 4.2.6.8 and 6.1.1.4'
S S 0.1246 0.1234 'International Tables Vol C Tables 4.2.6.8 and 6.1.1.4'

loop_
_geom_angle_atom_site_label_1
_geom_angle_atom_site_label_2
_geom_angle_atom_site_label_3
_geom_angle
_geom_angle_site_symmetry_3
C22 Re1 C20 87.5(3) .
C22 Re1 C21 86.5(3) .
C20 Re1 C21 91.1(3) .
C22 Re1 N3 171.9(3) .
C20 Re1 N3 93.0(3) .
C21 Re1 N3 101.5(3) .
C22 Re1 S1 93.4(3) .
C20 Re1 S1 95.8(2) .
C21 Re1 S1 173.1(2) .
N3 Re1 S1 78.51(15) .
C22 Re1 S1 94.8(2) 3_675
C20 Re1 S1 176.9(2) 3_675
C21 Re1 S1 91.1(2) 3_675
N3 Re1 S1 84.49(15) 3_675
S1 Re1 S1 82.00(6) 3_675
C1 S1 Re1 96.2(2) .
C1 S1 Re1 97.9(2) 3_675
Re1 S1 Re1 98.00(6) 3_675
C2 N3 N2 110.9(6) .
C2 N3 Re1 129.7(5) .
N2 N3 Re1 119.4(4) .
C1 N2 N3 116.2(6) .
N2 C1 N1 118.8(6) .
N2 C1 S1 126.0(6) .
N1 C1 S1 115.1(5) .
O20 C20 Re1 177.6(7) .
O21 C21 Re1 175.0(7) .
C1 N1 C17 121.0(7) .
O22 C22 Re1 179.0(7) .
C7 C8 C3 120.5(7) .
N3 C2 C16 122.0(7) .
N3 C2 C3 120.1(6) .
C16 C2 C3 117.7(6) .
C8 C3 C4 119.4(7) .
C8 C3 C2 119.3(6) .
C4 C3 C2 120.6(7) .
C7 C6 C5 118.2(7) .
C7 C6 C9 122.2(7) .
C5 C6 C9 119.6(7) .
C4 C5 C6 121.0(7) .
C3 C4 C5 119.7(8) .
C8 C7 C6 121.1(8) .
N4 C9 C6 125.6(7) .
N4 C9 S2 114.2(6) .
C6 C9 S2 120.1(6) .
C15 S2 C9 89.7(4) .
C9 N4 C10 111.6(7) .
N4 C10 C15 116.1(7) .
N4 C10 C11 126.0(8) .
C15 C10 C11 117.8(8) .
C14 C15 C10 123.1(9) .
C14 C15 S2 128.4(8) .
C10 C15 S2 108.4(6) .
C12 C11 C10 119.9(10) .
C11 C12 C13 121.3(10) .
C13 C14 C15 117.0(10) .
C14 C13 C12 121.0(9) .

loop_
_geom_bond_atom_site_label_1
_geom_bond_atom_site_label_2
_geom_bond_distance
_geom_bond_site_symmetry_2
Re1 C22 1.905(8) .
Re1 C20 1.926(9) .
Re1 C21 1.927(8) .
Re1 N3 2.209(5) .
Re1 S1 2.4676(18) .
Re1 S1 2.5640(18) 3_675
S1 C1 1.780(7) .
S1 Re1 2.5641(18) 3_675
N3 C2 1.306(9) .
N3 N2 1.419(8) .
N2 C1 1.289(9) .
O22 C22 1.151(9) .
O20 C20 1.134(10) .
C1 N1 1.337(9) .
C21 O21 1.150(9) .
N1 C17 1.451(10) .
C8 C7 1.372(11) .
C8 C3 1.384(11) .
C2 C16 1.494(10) .
C2 C3 1.491(10) .
C3 C4 1.392(10) .
C6 C7 1.390(11) .
C6 C5 1.391(11) .
C6 C9 1.458(10) .
C5 C4 1.388(11) .
C9 N4 1.301(9) .
C9 S2 1.770(8) .
S2 C15 1.740(9) .
N4 C10 1.380(10) .
C10 C15 1.399(12) .
C10 C11 1.401(12) .
C15 C14 1.393(13) .
C11 C12 1.352(13) .
C12 C13 1.408(15) .
C14 C13 1.371(15) .

loop_
_geom_hbond_atom_site_label_D
_geom_hbond_atom_site_label_H
_geom_hbond_atom_site_label_A
_geom_hbond_distance_DH
_geom_hbond_distance_HA
_geom_hbond_distance_DA
_geom_hbond_angle_DHA
_geom_hbond_site_symmetry_A
N1 H1 N4 0.86 2.14 2.970(9) 161.2 2_655
